data_7201700
loop_
_publ_author_name
'Dobrzycki, Lukasz'
'Wo\'zniak, Krzysztof'

_publ_section_title
;
 Inorganic--organic hybrid salts of diaminobenzenes and related cations
;
_journal_issue 5
_journal_name_full CrystEngComm
_journal_page_first 577
_journal_paper_doi 10.1039/b713261a
_journal_volume 10
_journal_year 2008
_chemical_formula_sum 'C6 H10 Cl6 N2 Pb2'
_chemical_formula_weight 737.24
_chemical_name_systematic
;
?
;
_space_group_IT_number 14
_symmetry_cell_setting monoclinic
_symmetry_space_group_name_Hall '-P 2ybc'
_symmetry_space_group_name_H-M 'P 1 21/c 1'
_atom_sites_solution_hydrogens geom
_atom_sites_solution_primary direct
_atom_sites_solution_secondary difmap
_audit_creation_method SHELXL-97
_cell_angle_alpha 90.00
_cell_angle_beta 105.238(10)
_cell_angle_gamma 90.00
_cell_formula_units_Z 2
_cell_length_a 13.7009(18)
_cell_length_b 7.8374(10)
_cell_length_c 7.4351(7)
_cell_measurement_temperature 200(2)
_cell_volume 770.31(16)
_computing_cell_refinement
;
CrysAlis RED, Oxford Diffraction Ltd.,
Version 1.171.28cycle2 beta (release 25-10-2005 CrysAlis171 .NET)
(compiled Oct 25 2005,08:50:05)
;
_computing_data_collection
;
CrysAlis CCD, Oxford Diffraction Ltd.,
Version 1.171.28cycle2 beta (release 25-10-2005 CrysAlis171 .NET)
(compiled Oct 25 2005,08:50:05)
;
_computing_data_reduction
;
CrysAlis RED, Oxford Diffraction Ltd.,
Version 1.171.28cycle2 beta (release 25-10-2005 CrysAlis171 .NET)
(compiled Oct 25 2005,08:50:05)
;
_computing_molecular_graphics Diamond
_computing_publication_material SHELXTL-97
_computing_structure_refinement 'SHELXL-97 (Sheldrick, 1997)'
_computing_structure_solution 'SHELXS-97 (Sheldrick, 1990)'
_diffrn_ambient_temperature 200(2)
_diffrn_detector_area_resol_mean 8.6479
_diffrn_measured_fraction_theta_full 1.000
_diffrn_measured_fraction_theta_max 1.000
_diffrn_measurement_device_type KM4CCD
_diffrn_measurement_method '1 frame'
_diffrn_radiation_monochromator graphite
_diffrn_radiation_source 'fine-focus sealed tube'
_diffrn_radiation_type MoK\a
_diffrn_radiation_wavelength 0.71073
_diffrn_reflns_av_R_equivalents 0.0349
_diffrn_reflns_av_sigmaI/netI 0.0337
_diffrn_reflns_limit_h_max 19
_diffrn_reflns_limit_h_min -17
_diffrn_reflns_limit_k_max 11
_diffrn_reflns_limit_k_min -10
_diffrn_reflns_limit_l_max 10
_diffrn_reflns_limit_l_min -10
_diffrn_reflns_number 13075
_diffrn_reflns_theta_full 29.99
_diffrn_reflns_theta_max 29.99
_diffrn_reflns_theta_min 3.02
_diffrn_standards_decay_% 2
_diffrn_standards_number '1 frame'
_exptl_absorpt_coefficient_mu 22.843
_exptl_absorpt_correction_T_max 0.86
_exptl_absorpt_correction_T_min 0.03
_exptl_absorpt_correction_type analytical
_exptl_absorpt_process_details
;
CrysAlis RED, Oxford Diffraction Ltd.,
Version 1.171.28cycle2 beta (release 25-10-2005 CrysAlis171 .NET)
(compiled Oct 25 2005,08:50:05)
Analytical numeric absorption correction using a multifaceted crystal
model based on expressions derived by R.C. Clark & J.S. Reid.
;
_exptl_crystal_colour colourless
_exptl_crystal_density_diffrn 3.179
_exptl_crystal_density_method 'not measured'
_exptl_crystal_description planar
_exptl_crystal_F_000 652
_exptl_crystal_size_max 0.25
_exptl_crystal_size_mid 0.15
_exptl_crystal_size_min 0.01
_refine_diff_density_max 2.404
_refine_diff_density_min -1.521
_refine_diff_density_rms 0.366
_refine_ls_extinction_coef 0.0049(5)
_refine_ls_extinction_expression Fc^*^=kFc[1+0.001xFc^2^\l^3^/sin(2\q)]^-1/4^
_refine_ls_extinction_method SHELXL
_refine_ls_goodness_of_fit_ref 1.329
_refine_ls_hydrogen_treatment constr
_refine_ls_matrix_type full
_refine_ls_number_parameters 75
_refine_ls_number_reflns 2247
_refine_ls_number_restraints 0
_refine_ls_restrained_S_all 1.329
_refine_ls_R_factor_all 0.0355
_refine_ls_R_factor_gt 0.0252
_refine_ls_shift/su_max 0.000
_refine_ls_shift/su_mean 0.000
_refine_ls_structure_factor_coef Fsqd
_refine_ls_weighting_details 'calc w=1/[\s^2^(Fo^2^)+(0.0423P)^2^+2.4837P] where P=(Fo^2^+2Fc^2^)/3'
_refine_ls_weighting_scheme calc
_refine_ls_wR_factor_gt 0.0773
_refine_ls_wR_factor_ref 0.0971
_reflns_number_gt 1817
_reflns_number_total 2247
_reflns_threshold_expression >2sigma(I)
_cod_data_source_file b713261a.txt
_cod_data_source_block 1+Pb2Cl6
_cod_depositor_comments
;
The following automatic conversions were performed:
'_symmetry_cell_setting' value 'Monoclinic' changed to 'monoclinic'
according to '/home/saulius/struct/CIF-dictionaries/cif_core.dic'
dictionary named 'cif_core.dic' version 2.4.1 from 2010-06-29.

Automatic conversion script
Id: cif_fix_enum 1527 2010-12-29 10:47:43Z saulius 
;
_cod_original_sg_symbol_H-M P2(1)/c
_cod_database_code 7201700

loop_
_symmetry_equiv_pos_as_xyz
'x, y, z'
'-x, y+1/2, -z+1/2'
'-x, -y, -z'
'x, -y-1/2, z-1/2'

loop_
_atom_site_label
_atom_site_type_symbol
_atom_site_fract_x
_atom_site_fract_y
_atom_site_fract_z
_atom_site_U_iso_or_equiv
_atom_site_adp_type
_atom_site_occupancy
_atom_site_symmetry_multiplicity
_atom_site_calc_flag
_atom_site_refinement_flags
_atom_site_disorder_assembly
_atom_site_disorder_group
Pb1 Pb 0.42243(2) 0.04242(4) 0.24049(4) 0.01962(13) Uani 1 1 d . . .
Cl1 Cl 0.41887(16) -0.2006(3) -0.0451(3) 0.0214(4) Uani 1 1 d . . .
Cl2 Cl 0.35833(16) 0.3615(3) 0.0801(3) 0.0244(4) Uani 1 1 d . . .
Cl3 Cl 0.21359(16) -0.0185(3) 0.1252(3) 0.0263(5) Uani 1 1 d . . .
N1 N 0.1985(6) -0.4089(10) 0.2010(12) 0.0255(16) Uani 1 1 d . . .
H1A H 0.2045 -0.2932 0.2054 0.038 Uiso 1 1 calc R . .
H1B H 0.2434 -0.4535 0.1427 0.038 Uiso 1 1 calc R . .
H1C H 0.2115 -0.4510 0.3190 0.038 Uiso 1 1 calc R . .
C1 C 0.0964(6) -0.4550(11) 0.0986(13) 0.0207(16) Uani 1 1 d . . .
C2 C 0.0785(7) -0.6086(14) 0.0026(17) 0.036(3) Uani 1 1 d . . .
H2 H 0.1330 -0.6840 0.0040 0.044 Uiso 1 1 calc R . .
C3 C 0.0171(8) -0.3492(14) 0.0934(19) 0.043(3) Uani 1 1 d . . .
H3 H 0.0289 -0.2436 0.1583 0.051 Uiso 1 1 calc R . .

loop_
_atom_site_aniso_label
_atom_site_aniso_U_11
_atom_site_aniso_U_22
_atom_site_aniso_U_33
_atom_site_aniso_U_23
_atom_site_aniso_U_13
_atom_site_aniso_U_12
Pb1 0.02024(18) 0.01903(17) 0.01824(17) -0.00018(13) 0.00268(11) 0.00166(13)
Cl1 0.0210(9) 0.0220(9) 0.0210(9) -0.0035(8) 0.0052(8) 0.0005(8)
Cl2 0.0229(10) 0.0231(10) 0.0292(10) 0.0072(9) 0.0103(8) 0.0061(8)
Cl3 0.0172(9) 0.0271(10) 0.0325(11) -0.0045(9) 0.0026(9) 0.0005(8)
N1 0.013(3) 0.030(4) 0.030(4) -0.003(3) -0.001(3) 0.001(3)
C1 0.013(4) 0.023(4) 0.025(4) -0.002(4) 0.005(3) -0.001(3)
C2 0.019(4) 0.027(5) 0.059(7) -0.019(5) 0.005(5) 0.000(4)
C3 0.025(5) 0.031(5) 0.068(8) -0.019(5) 0.004(5) 0.003(4)

loop_
_atom_type_symbol
_atom_type_description
_atom_type_scat_dispersion_real
_atom_type_scat_dispersion_imag
_atom_type_scat_source
C C 0.0033 0.0016 'International Tables Vol C Tables 4.2.6.8 and 6.1.1.4'
H H 0.0000 0.0000 'International Tables Vol C Tables 4.2.6.8 and 6.1.1.4'
N N 0.0061 0.0033 'International Tables Vol C Tables 4.2.6.8 and 6.1.1.4'
Cl Cl 0.1484 0.1585 'International Tables Vol C Tables 4.2.6.8 and 6.1.1.4'
Pb Pb -3.3944 10.1111 'International Tables Vol C Tables 4.2.6.8 and 6.1.1.4'

loop_
_geom_angle_atom_site_label_1
_geom_angle_atom_site_label_2
_geom_angle_atom_site_label_3
_geom_angle
_geom_angle_site_symmetry_1
_geom_angle_site_symmetry_3
_geom_angle_publ_flag
Cl3 Pb1 Cl2 80.90(7) . . ?
Cl3 Pb1 Cl1 80.89(6) . . ?
Cl2 Pb1 Cl1 109.69(7) . . ?
Cl3 Pb1 Cl2 78.34(7) . 4_566 ?
Cl2 Pb1 Cl2 90.34(5) . 4_566 ?
Cl1 Pb1 Cl2 148.33(6) . 4_566 ?
Pb1 Cl2 Pb1 117.11(7) . 4_565 ?
C1 N1 H1A 109.5 . . ?
C1 N1 H1B 109.5 . . ?
H1A N1 H1B 109.5 . . ?
C1 N1 H1C 109.5 . . ?
H1A N1 H1C 109.5 . . ?
H1B N1 H1C 109.5 . . ?
C3 C1 C2 118.9(9) . . ?
C3 C1 N1 121.0(9) . . ?
C2 C1 N1 120.1(8) . . ?
C3 C2 C1 119.8(9) 3_545 . ?
C3 C2 H2 120.1 3_545 . ?
C1 C2 H2 120.1 . . ?
C2 C3 C1 121.3(10) 3_545 . ?
C2 C3 H3 119.4 3_545 . ?
C1 C3 H3 119.4 . . ?

loop_
_geom_bond_atom_site_label_1
_geom_bond_atom_site_label_2
_geom_bond_distance
_geom_bond_site_symmetry_2
_geom_bond_publ_flag
Pb1 Cl3 2.804(2) . ?
Pb1 Cl2 2.810(2) . ?
Pb1 Cl1 2.843(2) . ?
Pb1 Cl2 2.980(2) 4_566 ?
Cl2 Pb1 2.980(2) 4_565 ?
N1 C1 1.452(11) . ?
N1 H1A 0.9100 . ?
N1 H1B 0.9100 . ?
N1 H1C 0.9100 . ?
C1 C3 1.359(13) . ?
C1 C2 1.388(13) . ?
C2 C3 1.358(14) 3_545 ?
C2 H2 0.9500 . ?
C3 C2 1.358(14) 3_545 ?
C3 H3 0.9500 . ?

loop_
_geom_hbond_atom_site_label_D
_geom_hbond_atom_site_label_H
_geom_hbond_atom_site_label_A
_geom_hbond_distance_DH
_geom_hbond_distance_HA
_geom_hbond_distance_DA
_geom_hbond_angle_DHA
_geom_hbond_site_symmetry_A
N1 H1A Cl3 0.91 2.25 3.127(9) 162.9 .
N1 H1B Cl2 0.91 2.28 3.143(8) 158.8 1_545
N1 H1C Cl3 0.91 2.28 3.158(9) 161.4 4_556

loop_
_geom_torsion_atom_site_label_1
_geom_torsion_atom_site_label_2
_geom_torsion_atom_site_label_3
_geom_torsion_atom_site_label_4
_geom_torsion
_geom_torsion_site_symmetry_1
_geom_torsion_site_symmetry_2
_geom_torsion_site_symmetry_3
_geom_torsion_site_symmetry_4
_geom_torsion_publ_flag
Cl3 Pb1 Cl2 Pb1 -114.20(9) . . . 4_565 ?
Cl1 Pb1 Cl2 Pb1 -37.35(10) . . . 4_565 ?
Cl2 Pb1 Cl2 Pb1 167.67(6) 4_566 . . 4_565 ?
C3 C1 C2 C3 0(2) . . . 3_545 ?
N1 C1 C2 C3 -179.8(11) . . . 3_545 ?
C2 C1 C3 C2 0(2) . . . 3_545 ?
N1 C1 C3 C2 179.8(11) . . . 3_545 ?
